data_2217472
loop_
_publ_author_name
'Haji Akber Aisa'
'Jian-Ping Yong'
'Qiao-Ying Lv'
'Tao Wu'

_publ_section_title
;(5<i>R</i>,8<i>R</i>)-2-(3,8-Dimethyl-2-oxo-1,2,4,5,6,7,8,8a-octahydroazulen-5-yl)acrylic
 acid (rupestonic acid)
;
_journal_coeditor_code CV2378
_journal_issue 2
_journal_name_full 'Acta Crystallographica Section E'
_journal_page_first o479
_journal_page_last o479
_journal_paper_doi 10.1107/S1600536808001402
_journal_volume 64
_journal_year 2008
_chemical_formula_iupac 'C15 H20 O3'
_chemical_formula_moiety 'C15 H20 O3'
_chemical_formula_sum 'C15 H20 O3'
_chemical_formula_weight 248.31
_chemical_name_common 'rupestonic acid'
_chemical_name_systematic
;
(5<i>R</i>,8<i>R</i>)-2-(3,8-Dimethyl-2-oxo-1,2,4,5,6,7,8,8a-
octahydroazulen-5-yl)acrylic acid
;
_space_group_IT_number 4
_symmetry_cell_setting monoclinic
_symmetry_space_group_name_Hall 'P 2yb'
_symmetry_space_group_name_H-M 'P 1 21 1'
_atom_sites_solution_hydrogens geom
_atom_sites_solution_primary direct
_atom_sites_solution_secondary difmap
_audit_creation_method SHELXL-97
_cell_angle_alpha 90.00
_cell_angle_beta 98.36(3)
_cell_angle_gamma 90.00
_cell_formula_units_Z 4
_cell_length_a 9.5295(19)
_cell_length_b 9.4821(19)
_cell_length_c 15.047(3)
_cell_measurement_reflns_used 6207
_cell_measurement_temperature 293(2)
_cell_measurement_theta_max 54.98
_cell_measurement_theta_min 6.00
_cell_volume 1345.2(5)
_computing_cell_refinement 'RAPID-AUTO (Rigaku, 2004)'
_computing_data_collection 'RAPID-AUTO (Rigaku, 2004)'
_computing_data_reduction 'RAPID-AUTO (Rigaku, 2004)'
_computing_molecular_graphics 'SHELXTL (Sheldrick, 2008)'
_computing_publication_material 'SHELXTL (Sheldrick, 2008)'
_computing_structure_refinement 'SHELXTL (Sheldrick, 2008)'
_computing_structure_solution 'SHELXTL (Sheldrick, 2008)'
_diffrn_ambient_temperature 293(2)
_diffrn_measured_fraction_theta_full 0.993
_diffrn_measured_fraction_theta_max 0.993
_diffrn_measurement_device_type 'Rigaku R-AXIS RAPID IP area-detector'
_diffrn_measurement_method '\w oscillation'
_diffrn_radiation_monochromator graphite
_diffrn_radiation_source 'Rotating Anode'
_diffrn_radiation_type MoK\a
_diffrn_radiation_wavelength 0.71073
_diffrn_reflns_av_R_equivalents 0.0673
_diffrn_reflns_av_sigmaI/netI 0.0546
_diffrn_reflns_limit_h_max 12
_diffrn_reflns_limit_h_min -12
_diffrn_reflns_limit_k_max 12
_diffrn_reflns_limit_k_min -11
_diffrn_reflns_limit_l_max 19
_diffrn_reflns_limit_l_min -19
_diffrn_reflns_number 13040
_diffrn_reflns_theta_full 27.48
_diffrn_reflns_theta_max 27.48
_diffrn_reflns_theta_min 3.05
_diffrn_standards_decay_% 0
_diffrn_standards_number 0
_exptl_absorpt_coefficient_mu 0.084
_exptl_absorpt_correction_T_max 0.9933
_exptl_absorpt_correction_T_min 0.9761
_exptl_absorpt_correction_type multi-scan
_exptl_absorpt_process_details '(ABSCOR; Higashi, 1995)'
_exptl_crystal_colour colorless
_exptl_crystal_density_diffrn 1.226
_exptl_crystal_density_method 'not measured'
_exptl_crystal_description needle
_exptl_crystal_F_000 536
_exptl_crystal_size_max 0.29
_exptl_crystal_size_mid 0.08
_exptl_crystal_size_min 0.08
_refine_diff_density_max 0.142
_refine_diff_density_min -0.160
_refine_ls_extinction_method none
_refine_ls_goodness_of_fit_ref 1.021
_refine_ls_hydrogen_treatment mixed
_refine_ls_matrix_type full
_refine_ls_number_parameters 343
_refine_ls_number_reflns 3254
_refine_ls_number_restraints 1
_refine_ls_restrained_S_all 1.021
_refine_ls_R_factor_all 0.1016
_refine_ls_R_factor_gt 0.0533
_refine_ls_shift/su_max 0.000
_refine_ls_shift/su_mean 0.000
_refine_ls_structure_factor_coef Fsqd
_refine_ls_weighting_details 'calc w=1/[\s^2^(Fo^2^)+(0.0543P)^2^] where P=(Fo^2^+2Fc^2^)/3'
_refine_ls_weighting_scheme calc
_refine_ls_wR_factor_gt 0.0971
_refine_ls_wR_factor_ref 0.1109
_reflns_number_gt 2012
_reflns_number_total 3254
_reflns_threshold_expression I>2\s(I)
_cod_data_source_file cv2378.cif
_cod_data_source_block I
_cod_depositor_comments
;
The following automatic conversions were performed:
'_symmetry_cell_setting' value 'Monoclinic' changed to 'monoclinic'
according to '/home/saulius/struct/CIF-dictionaries/cif_core.dic'
dictionary named 'cif_core.dic' version 2.4.1 from 2010-06-29.

Automatic conversion script
Id: cif_fix_enum 1527 2010-12-29 10:47:43Z saulius 

The following automatic conversions were performed:

'_symmetry_cell_setting' value 'Monoclinic' changed to 'monoclinic'
according to /home/saulius/struct/CIF-dictionaries/cif_core.dic
dictionary named 'cif_core.dic' version 2.4.1 from 2010-06-29.

Automatic conversion script
Id: cif_fix_values 1715 2011-07-08 13:25:40Z adriana 
;
_cod_original_sg_symbol_H-M 'P 21'
_cod_database_code 2217472
_cod_database_fobs_code 2217472

loop_
_symmetry_equiv_pos_as_xyz
'x, y, z'
'-x, y+1/2, -z'

loop_
_atom_site_type_symbol
_atom_site_label
_atom_site_fract_x
_atom_site_fract_y
_atom_site_fract_z
_atom_site_U_iso_or_equiv
_atom_site_adp_type
_atom_site_calc_flag
_atom_site_refinement_flags
_atom_site_occupancy
O O1 0.1814(3) 0.3739(4) 0.2549(2) 0.1099(14) Uani d . 1
O O2 0.1916(3) 0.4857(3) 0.12807(18) 0.0632(7) Uani d . 1
O O3 -0.6320(3) 0.5450(4) -0.18584(17) 0.0883(11) Uani d . 1
O O4 1.1007(3) 0.4719(3) 0.65333(19) 0.0753(8) Uani d . 1
O O5 1.2819(3) 0.6146(4) 0.6438(2) 0.0726(8) Uani d . 1
O O6 0.4647(2) 0.5556(3) 0.18400(17) 0.0685(8) Uani d . 1
C C1 0.1251(4) 0.4058(4) 0.1813(3) 0.0539(10) Uani d . 1
C C2 -0.0184(3) 0.3600(4) 0.1407(2) 0.0418(8) Uani d . 1
C C3 -0.0794(3) 0.4117(3) 0.0475(2) 0.0395(7) Uani d . 1
H H3A -0.0651 0.5140 0.0465 0.047 Uiso calc R 1
C C4 -0.2392(3) 0.3848(4) 0.0280(2) 0.0484(9) Uani d . 1
H H4A -0.2538 0.2841 0.0200 0.058 Uiso calc R 1
H H4B -0.2804 0.4122 0.0807 0.058 Uiso calc R 1
C C5 -0.3195(3) 0.4575(4) -0.0511(2) 0.0438(8) Uani d . 1
C C6 -0.2531(3) 0.5444(4) -0.1181(2) 0.0475(8) Uani d . 1
H H6A -0.2052 0.6255 -0.0866 0.057 Uiso calc R 1
C C7 -0.1458(3) 0.4665(4) -0.1671(2) 0.0507(9) Uani d . 1
H H7A -0.1267 0.5285 -0.2161 0.061 Uiso calc R 1
C C8 -0.2072(5) 0.3311(5) -0.2112(3) 0.0745(12) Uani d . 1
H H8A -0.1375 0.2862 -0.2417 0.112 Uiso calc R 1
H H8B -0.2896 0.3529 -0.2536 0.112 Uiso calc R 1
H H8C -0.2331 0.2687 -0.1660 0.112 Uiso calc R 1
C C9 -0.0031(4) 0.4419(5) -0.1081(3) 0.0541(10) Uani d . 1
C C10 -0.0028(4) 0.3477(4) -0.0261(2) 0.0482(9) Uani d . 1
H H10A 0.0946 0.3278 -0.0008 0.058 Uiso calc R 1
H H10B -0.0478 0.2588 -0.0452 0.058 Uiso calc R 1
C C11 -0.4614(3) 0.4519(4) -0.0694(2) 0.0515(9) Uani d . 1
C C12 -0.5604(4) 0.3782(6) -0.0172(3) 0.0790(15) Uani d . 1
H H12A -0.5440 0.4097 0.0440 0.118 Uiso calc R 1
H H12B -0.5446 0.2783 -0.0193 0.118 Uiso calc R 1
H H12C -0.6564 0.3989 -0.0428 0.118 Uiso calc R 1
C C13 -0.5085(4) 0.5330(5) -0.1502(2) 0.0579(10) Uani d . 1
C C14 -0.3832(4) 0.5989(5) -0.1823(3) 0.0626(10) Uani d . 1
H H14A -0.3889 0.7009 -0.1797 0.075 Uiso calc R 1
H H14B -0.3775 0.5710 -0.2437 0.075 Uiso calc R 1
C C15 1.1608(3) 0.5541(4) 0.6110(2) 0.0511(9) Uani d . 1
C C16 1.1042(3) 0.5984(4) 0.5178(2) 0.0458(8) Uani d . 1
C C17 0.9465(3) 0.5744(4) 0.4913(2) 0.0415(8) Uani d . 1
H H17A 0.9257 0.4770 0.5069 0.050 Uiso calc R 1
C C18 0.8648(3) 0.6722(4) 0.5459(2) 0.0510(9) Uani d . 1
H H18A 0.9221 0.6884 0.6038 0.061 Uiso calc R 1
H H18B 0.8526 0.7623 0.5153 0.061 Uiso calc R 1
C C19 0.7194(3) 0.6196(5) 0.5620(2) 0.0545(9) Uani d . 1
H H19A 0.7314 0.5273 0.5899 0.065 Uiso calc R 1
H H19B 0.6846 0.6824 0.6048 0.065 Uiso calc R 1
C C20 0.6060(3) 0.6081(4) 0.4799(2) 0.0484(8) Uani d . 1
H H20A 0.5217 0.5698 0.5016 0.058 Uiso calc R 1
C C21 0.5632(4) 0.7506(5) 0.4404(3) 0.0631(11) Uani d . 1
H H21A 0.5390 0.8116 0.4868 0.095 Uiso calc R 1
H H21B 0.4827 0.7403 0.3945 0.095 Uiso calc R 1
H H21C 0.6408 0.7907 0.4148 0.095 Uiso calc R 1
C C22 0.6444(3) 0.5018(4) 0.4090(2) 0.0458(8) Uani d . 1
H H22A 0.6818 0.4149 0.4387 0.055 Uiso calc R 1
C C23 0.7508(3) 0.5621(3) 0.3543(2) 0.0390(7) Uani d . 1
C C24 0.9026(3) 0.5920(4) 0.3903(2) 0.0450(8) Uani d . 1
H H24A 0.9234 0.6881 0.3746 0.054 Uiso calc R 1
H H24B 0.9615 0.5304 0.3599 0.054 Uiso calc R 1
C C25 0.5173(3) 0.4672(5) 0.3372(2) 0.0571(9) Uani d . 1
H H25A 0.5093 0.3662 0.3274 0.069 Uiso calc R 1
H H25B 0.4298 0.5016 0.3551 0.069 Uiso calc R 1
C C26 0.5476(3) 0.5405(4) 0.2543(2) 0.0501(9) Uani d . 1
C C27 0.6940(3) 0.5903(4) 0.2692(2) 0.0422(8) Uani d . 1
C C28 0.7624(4) 0.6651(4) 0.1996(3) 0.0598(10) Uani d . 1
H H28A 0.8567 0.6293 0.1998 0.090 Uiso calc R 1
H H28B 0.7668 0.7643 0.2126 0.090 Uiso calc R 1
H H28C 0.7078 0.6500 0.1416 0.090 Uiso calc R 1
C C29 -0.0845(4) 0.2777(5) 0.1914(3) 0.0642(11) Uani d . 1
H H29A -0.0407 0.2523 0.2484 0.077 Uiso calc R 1
H H29B -0.1752 0.2448 0.1702 0.077 Uiso calc R 1
C C30 1.1901(4) 0.6522(5) 0.4661(3) 0.0745(14) Uani d . 1
H H30B 1.2861 0.6625 0.4877 0.089 Uiso calc R 1
H H30C 1.1551 0.6801 0.4078 0.089 Uiso calc R 1
H H2A 0.281(6) 0.505(6) 0.156(4) 0.13(2) Uiso d . 1
H H5A 1.310(5) 0.600(5) 0.703(3) 0.095(16) Uiso d . 1
H H9A 0.038(4) 0.530(4) -0.085(2) 0.053(10) Uiso d . 1
H H9B 0.064(3) 0.408(3) -0.146(2) 0.045(9) Uiso d . 1

loop_
_atom_site_aniso_label
_atom_site_aniso_U_11
_atom_site_aniso_U_22
_atom_site_aniso_U_33
_atom_site_aniso_U_12
_atom_site_aniso_U_13
_atom_site_aniso_U_23
O1 0.071(2) 0.175(4) 0.069(2) -0.038(2) -0.0345(17) 0.046(2)
O2 0.0440(14) 0.0778(19) 0.0615(17) -0.0130(14) -0.0139(13) 0.0067(15)
O3 0.0444(15) 0.156(3) 0.0570(17) 0.0192(17) -0.0173(12) 0.006(2)
O4 0.0705(17) 0.088(2) 0.0608(18) -0.0119(17) -0.0140(14) 0.0196(17)
O5 0.0468(15) 0.107(2) 0.0570(19) -0.0091(15) -0.0175(13) 0.0051(17)
O6 0.0454(14) 0.098(2) 0.0551(17) -0.0105(14) -0.0164(12) -0.0039(16)
C1 0.044(2) 0.066(2) 0.048(2) 0.0027(18) -0.0050(18) 0.002(2)
C2 0.0367(17) 0.045(2) 0.0414(19) 0.0039(15) -0.0034(14) 0.0019(16)
C3 0.0309(16) 0.0446(18) 0.0411(19) 0.0009(13) -0.0010(13) -0.0020(15)
C4 0.0371(17) 0.062(2) 0.043(2) -0.0046(16) -0.0052(14) 0.0043(17)
C5 0.0365(17) 0.055(2) 0.0383(19) -0.0006(16) -0.0010(14) -0.0051(17)
C6 0.0417(17) 0.051(2) 0.047(2) 0.0049(15) -0.0006(15) 0.0064(17)
C7 0.0506(19) 0.062(2) 0.0388(19) -0.0016(18) 0.0026(15) 0.0049(18)
C8 0.089(3) 0.085(3) 0.046(2) 0.004(3) -0.003(2) -0.014(2)
C9 0.045(2) 0.069(3) 0.050(2) 0.010(2) 0.0107(18) 0.004(2)
C10 0.0398(17) 0.053(2) 0.050(2) 0.0096(16) -0.0016(16) 0.0045(18)
C11 0.0329(17) 0.082(3) 0.0371(19) -0.0007(17) -0.0021(14) -0.0076(19)
C12 0.040(2) 0.141(5) 0.053(2) -0.019(2) -0.0010(18) 0.000(3)
C13 0.0418(19) 0.084(3) 0.044(2) 0.0127(19) -0.0054(16) -0.004(2)
C14 0.050(2) 0.076(3) 0.057(2) 0.012(2) -0.0069(17) 0.016(2)
C15 0.0392(19) 0.057(2) 0.052(2) 0.0039(17) -0.0078(16) 0.003(2)
C16 0.0329(15) 0.058(2) 0.043(2) 0.0003(16) -0.0042(14) -0.0023(17)
C17 0.0320(15) 0.055(2) 0.0353(17) 0.0000(15) -0.0033(13) -0.0019(16)
C18 0.0346(17) 0.067(2) 0.048(2) 0.0031(17) -0.0060(15) -0.0116(18)
C19 0.0463(19) 0.075(3) 0.043(2) 0.0037(18) 0.0092(16) -0.0038(18)
C20 0.0329(16) 0.064(2) 0.048(2) -0.0001(17) 0.0059(14) -0.0020(18)
C21 0.045(2) 0.073(3) 0.072(3) 0.0121(19) 0.0091(19) -0.001(2)
C22 0.0365(16) 0.059(2) 0.0399(19) -0.0068(15) -0.0020(14) 0.0013(16)
C23 0.0337(15) 0.0435(18) 0.0392(19) -0.0033(14) 0.0029(13) -0.0046(15)
C24 0.0333(15) 0.060(2) 0.0395(19) -0.0020(16) -0.0018(14) -0.0030(17)
C25 0.0447(19) 0.070(2) 0.055(2) -0.0174(19) 0.0021(16) -0.003(2)
C26 0.0396(18) 0.056(2) 0.051(2) -0.0045(16) -0.0047(16) -0.0079(18)
C27 0.0354(15) 0.0500(19) 0.0389(19) -0.0004(15) -0.0024(14) -0.0075(16)
C28 0.052(2) 0.078(3) 0.049(2) -0.0049(19) 0.0043(17) 0.002(2)
C29 0.054(2) 0.080(3) 0.052(2) 0.000(2) -0.0118(18) 0.012(2)
C30 0.0357(19) 0.128(4) 0.058(3) -0.018(2) 0.0005(18) 0.010(3)

loop_
_atom_type_symbol
_atom_type_description
_atom_type_scat_dispersion_real
_atom_type_scat_dispersion_imag
_atom_type_scat_source
C C 0.0033 0.0000 'International Tables Vol C Tables 4.2.6.8 and 6.1.1.4'
H H 0.0000 0.0000 'International Tables Vol C Tables 4.2.6.8 and 6.1.1.4'
O O 0.0106 0.0000 'International Tables Vol C Tables 4.2.6.8 and 6.1.1.4'

loop_
_geom_angle_atom_site_label_1
_geom_angle_atom_site_label_2
_geom_angle_atom_site_label_3
_geom_angle
C1 O2 H2A 109(3)
C15 O5 H5A 115(3)
O1 C1 O2 120.8(4)
O1 C1 C2 124.8(4)
O2 C1 C2 114.3(3)
C29 C2 C1 115.3(3)
C29 C2 C3 125.2(3)
C1 C2 C3 119.5(3)
C2 C3 C4 111.1(3)
C2 C3 C10 112.3(3)
C4 C3 C10 111.1(3)
C2 C3 H3A 107.4
C4 C3 H3A 107.4
C10 C3 H3A 107.4
C5 C4 C3 117.3(3)
C5 C4 H4A 108.0
C3 C4 H4A 108.0
C5 C4 H4B 108.0
C3 C4 H4B 108.0
H4A C4 H4B 107.2
C11 C5 C4 122.2(3)
C11 C5 C6 113.1(3)
C4 C5 C6 124.8(3)
C5 C6 C7 115.5(3)
C5 C6 C14 102.9(3)
C7 C6 C14 113.0(3)
C5 C6 H6A 108.4
C7 C6 H6A 108.4
C14 C6 H6A 108.4
C8 C7 C9 112.2(3)
C8 C7 C6 112.0(3)
C9 C7 C6 113.1(3)
C8 C7 H7A 106.3
C9 C7 H7A 106.3
C6 C7 H7A 106.3
C7 C8 H8A 109.5
C7 C8 H8B 109.5
H8A C8 H8B 109.5
C7 C8 H8C 109.5
H8A C8 H8C 109.5
H8B C8 H8C 109.5
C10 C9 C7 117.1(3)
C10 C9 H9A 105(2)
C7 C9 H9A 111(2)
C10 C9 H9B 111(2)
C7 C9 H9B 109(2)
H9A C9 H9B 103(3)
C9 C10 C3 114.0(3)
C9 C10 H10A 108.7
C3 C10 H10A 108.7
C9 C10 H10B 108.7
C3 C10 H10B 108.7
H10A C10 H10B 107.6
C5 C11 C13 109.3(3)
C5 C11 C12 127.4(3)
C13 C11 C12 123.2(3)
C11 C12 H12A 109.5
C11 C12 H12B 109.5
H12A C12 H12B 109.5
C11 C12 H12C 109.5
H12A C12 H12C 109.5
H12B C12 H12C 109.5
O3 C13 C11 125.1(3)
O3 C13 C14 125.7(4)
C11 C13 C14 109.2(3)
C13 C14 C6 105.4(3)
C13 C14 H14A 110.7
C6 C14 H14A 110.7
C13 C14 H14B 110.7
C6 C14 H14B 110.7
H14A C14 H14B 108.8
O4 C15 O5 122.7(3)
O4 C15 C16 123.1(3)
O5 C15 C16 114.1(3)
C30 C16 C15 119.8(3)
C30 C16 C17 125.6(3)
C15 C16 C17 114.6(3)
C16 C17 C24 111.4(2)
C16 C17 C18 109.3(3)
C24 C17 C18 112.5(3)
C16 C17 H17A 107.8
C24 C17 H17A 107.8
C18 C17 H17A 107.8
C19 C18 C17 115.7(3)
C19 C18 H18A 108.4
C17 C18 H18A 108.4
C19 C18 H18B 108.4
C17 C18 H18B 108.4
H18A C18 H18B 107.4
C20 C19 C18 116.7(3)
C20 C19 H19A 108.1
C18 C19 H19A 108.1
C20 C19 H19B 108.1
C18 C19 H19B 108.1
H19A C19 H19B 107.3
C21 C20 C19 112.0(3)
C21 C20 C22 112.9(3)
C19 C20 C22 113.2(3)
C21 C20 H20A 106.0
C19 C20 H20A 106.0
C22 C20 H20A 106.0
C20 C21 H21A 109.5
C20 C21 H21B 109.5
H21A C21 H21B 109.5
C20 C21 H21C 109.5
H21A C21 H21C 109.5
H21B C21 H21C 109.5
C23 C22 C25 102.8(3)
C23 C22 C20 112.0(3)
C25 C22 C20 112.5(3)
C23 C22 H22A 109.8
C25 C22 H22A 109.8
C20 C22 H22A 109.8
C27 C23 C24 122.9(3)
C27 C23 C22 112.7(3)
C24 C23 C22 124.4(3)
C23 C24 C17 116.9(3)
C23 C24 H24A 108.1
C17 C24 H24A 108.1
C23 C24 H24B 108.1
C17 C24 H24B 108.1
H24A C24 H24B 107.3
C26 C25 C22 105.0(3)
C26 C25 H25A 110.7
C22 C25 H25A 110.7
C26 C25 H25B 110.7
C22 C25 H25B 110.7
H25A C25 H25B 108.8
O6 C26 C27 125.0(3)
O6 C26 C25 126.4(3)
C27 C26 C25 108.6(3)
C23 C27 C26 109.1(3)
C23 C27 C28 127.4(3)
C26 C27 C28 123.5(3)
C27 C28 H28A 109.5
C27 C28 H28B 109.5
H28A C28 H28B 109.5
C27 C28 H28C 109.5
H28A C28 H28C 109.5
H28B C28 H28C 109.5
C2 C29 H29A 120.0
C2 C29 H29B 120.0
H29A C29 H29B 120.0
C16 C30 H30B 120.0
C16 C30 H30C 120.0
H30B C30 H30C 120.0

loop_
_geom_bond_atom_site_label_1
_geom_bond_atom_site_label_2
_geom_bond_distance
O1 C1 1.197(4)
O2 C1 1.328(4)
O2 H2A 0.91(6)
O3 C13 1.225(4)
O4 C15 1.203(4)
O5 C15 1.318(4)
O5 H5A 0.90(5)
O6 C26 1.233(4)
C1 C2 1.480(5)
C2 C29 1.314(5)
C2 C3 1.520(4)
C3 C4 1.530(4)
C3 C10 1.537(4)
C3 H3A 0.9800
C4 C5 1.487(4)
C4 H4A 0.9700
C4 H4B 0.9700
C5 C11 1.341(4)
C5 C6 1.512(4)
C6 C7 1.534(5)
C6 C14 1.545(5)
C6 H6A 0.9800
C7 C8 1.522(6)
C7 C9 1.530(5)
C7 H7A 0.9800
C8 H8A 0.9600
C8 H8B 0.9600
C8 H8C 0.9600
C9 C10 1.523(5)
C9 H9A 0.97(4)
C9 H9B 0.97(3)
C10 H10A 0.9700
C10 H10B 0.9700
C11 C13 1.454(5)
C11 C12 1.486(5)
C12 H12A 0.9600
C12 H12B 0.9600
C12 H12C 0.9600
C13 C14 1.489(5)
C14 H14A 0.9700
C14 H14B 0.9700
C15 C16 1.487(5)
C16 C30 1.312(5)
C16 C17 1.515(4)
C17 C24 1.525(4)
C17 C18 1.526(4)
C17 H17A 0.9800
C18 C19 1.524(5)
C18 H18A 0.9700
C18 H18B 0.9700
C19 C20 1.523(5)
C19 H19A 0.9700
C19 H19B 0.9700
C20 C21 1.508(5)
C20 C22 1.550(5)
C20 H20A 0.9800
C21 H21A 0.9600
C21 H21B 0.9600
C21 H21C 0.9600
C22 C23 1.509(4)
C22 C25 1.537(4)
C22 H22A 0.9800
C23 C27 1.342(4)
C23 C24 1.496(4)
C24 H24A 0.9700
C24 H24B 0.9700
C25 C26 1.492(5)
C25 H25A 0.9700
C25 H25B 0.9700
C26 C27 1.459(4)
C27 C28 1.492(5)
C28 H28A 0.9600
C28 H28B 0.9600
C28 H28C 0.9600
C29 H29A 0.9300
C29 H29B 0.9300
C30 H30B 0.9300
C30 H30C 0.9300

loop_
_geom_hbond_atom_site_label_D
_geom_hbond_atom_site_label_H
_geom_hbond_atom_site_label_A
_geom_hbond_site_symmetry_A
_geom_hbond_distance_DH
_geom_hbond_distance_HA
_geom_hbond_distance_DA
_geom_hbond_angle_DHA
O2 H2A O6 . 0.91(6) 1.80(6) 2.699(4) 166(5)
O5 H5A O3 1_756 0.90(5) 1.76(5) 2.658(4) 171(5)

loop_
_geom_torsion_atom_site_label_1
_geom_torsion_atom_site_label_2
_geom_torsion_atom_site_label_3
_geom_torsion_atom_site_label_4
_geom_torsion
O1 C1 C2 C29 -0.4(6)
O2 C1 C2 C29 178.2(3)
O1 C1 C2 C3 178.2(4)
O2 C1 C2 C3 -3.1(4)
C29 C2 C3 C4 13.2(5)
C1 C2 C3 C4 -165.3(3)
C29 C2 C3 C10 -111.9(4)
C1 C2 C3 C10 69.6(4)
C2 C3 C4 C5 166.6(3)
C10 C3 C4 C5 -67.6(4)
C3 C4 C5 C11 -173.6(3)
C3 C4 C5 C6 6.0(5)
C11 C5 C6 C7 -121.7(3)
C4 C5 C6 C7 58.7(5)
C11 C5 C6 C14 2.0(4)
C4 C5 C6 C14 -177.7(3)
C5 C6 C7 C8 53.1(4)
C14 C6 C7 C8 -65.1(4)
C5 C6 C7 C9 -74.9(4)
C14 C6 C7 C9 167.0(3)
C8 C7 C9 C10 -64.2(5)
C6 C7 C9 C10 63.7(5)
C7 C9 C10 C3 -68.2(5)
C2 C3 C10 C9 -150.9(3)
C4 C3 C10 C9 84.1(4)
C4 C5 C11 C13 179.8(3)
C6 C5 C11 C13 0.2(4)
C4 C5 C11 C12 0.6(6)
C6 C5 C11 C12 -179.0(4)
C5 C11 C13 O3 177.8(4)
C12 C11 C13 O3 -3.0(6)
C5 C11 C13 C14 -2.4(4)
C12 C11 C13 C14 176.9(4)
O3 C13 C14 C6 -176.7(4)
C11 C13 C14 C6 3.5(4)
C5 C6 C14 C13 -3.2(4)
C7 C6 C14 C13 122.1(3)
O4 C15 C16 C30 -159.5(4)
O5 C15 C16 C30 21.6(5)
O4 C15 C16 C17 20.0(5)
O5 C15 C16 C17 -159.0(3)
C30 C16 C17 C24 11.7(5)
C15 C16 C17 C24 -167.7(3)
C30 C16 C17 C18 -113.2(4)
C15 C16 C17 C18 67.4(4)
C16 C17 C18 C19 -152.4(3)
C24 C17 C18 C19 83.4(4)
C17 C18 C19 C20 -66.8(5)
C18 C19 C20 C21 -67.0(4)
C18 C19 C20 C22 62.1(4)
C21 C20 C22 C23 51.2(4)
C19 C20 C22 C23 -77.3(4)
C21 C20 C22 C25 -63.9(4)
C19 C20 C22 C25 167.5(3)
C25 C22 C23 C27 11.9(4)
C20 C22 C23 C27 -109.1(3)
C25 C22 C23 C24 -169.8(3)
C20 C22 C23 C24 69.2(4)
C27 C23 C24 C17 171.4(3)
C22 C23 C24 C17 -6.7(5)
C16 C17 C24 C23 176.3(3)
C18 C17 C24 C23 -60.6(4)
C23 C22 C25 C26 -13.2(4)
C20 C22 C25 C26 107.4(3)
C22 C25 C26 O6 -169.9(4)
C22 C25 C26 C27 11.0(4)
C24 C23 C27 C26 176.4(3)
C22 C23 C27 C26 -5.3(4)
C24 C23 C27 C28 -5.9(5)
C22 C23 C27 C28 172.4(3)
O6 C26 C27 C23 177.0(3)
C25 C26 C27 C23 -3.9(4)
O6 C26 C27 C28 -0.8(5)
C25 C26 C27 C28 178.3(3)

loop_
_cod_related_entry_id
_cod_related_entry_database
_cod_related_entry_code
1 ChemSpider 24739629
